data_4130642
loop_
_publ_author_name
'Leung, Franco King-Chi'
'Ishiwari, Fumitaka'
'Kajitani, Takashi'
'Shoji, Yoshiaki'
'Hikima, Takaaki'
'Takata, Masaki'
'Saeki, Akinori'
'Seki, Shu'
'Yamada, Yoichi M. A.'
'Fukushima, Takanori'

_publ_section_title
;
 Supramolecular Scaffold for Tailoring the Two-Dimensional Assembly of
 Functional Molecular Units into Organic Thin Films.
;
_journal_issue 36
_journal_name_full 'Journal of the American Chemical Society'
_journal_page_first 11727
_journal_page_last 11733
_journal_paper_doi 10.1021/jacs.6b05513
_journal_volume 138
_journal_year 2016
_chemical_formula_sum 'C24 H20 O4'
_chemical_formula_weight 372.40
_space_group_crystal_system orthorhombic
_space_group_IT_number 26
_space_group_name_Hall 'P 2c -2'
_space_group_name_H-M_alt 'P m c 21'
_atom_sites_solution_hydrogens geom
_audit_creation_method SHELXL-2014/6
_cell_angle_alpha 90
_cell_angle_beta 90
_cell_angle_gamma 90
_cell_formula_units_Z 4
_cell_length_a 13.5285(18)
_cell_length_b 8.4191(12)
_cell_length_c 15.857(2)
_cell_measurement_reflns_used 5268
_cell_measurement_temperature 90
_cell_measurement_theta_max 28.66
_cell_measurement_theta_min 2.42
_cell_volume 1806.1(4)
_computing_cell_refinement 'APEX2 (Bruker AXS, 2006)'
_computing_data_collection 'APEX2 (Bruker AXS, 2006)'
_computing_data_reduction 'SAINT (Bruker AXS, 2004)'
_computing_molecular_graphics 'XSHELL (Bruker AXS,2002)'
_computing_publication_material 'XCIF (Bruker AXS, 2001)'
_computing_structure_refinement 'SHELXL-2014 (Sheldrick, 2014)'
_computing_structure_solution 'SHELXT (Sheldrick, 2014)'
_diffrn_ambient_temperature 90
_diffrn_detector_area_resol_mean 8.333
_diffrn_measured_fraction_theta_full 0.974
_diffrn_measured_fraction_theta_max 0.998
_diffrn_measurement_device_type 'Bruker APEXII CCD area detector'
_diffrn_measurement_method 'phi and omega scans'
_diffrn_radiation_monochromator 'Bruker Helios multilayer confocal mirror'
_diffrn_radiation_source 'Bruker TXS fine-focus rotating anode'
_diffrn_radiation_type MoK\a
_diffrn_radiation_wavelength 0.71073
_diffrn_reflns_av_R_equivalents 0.0262
_diffrn_reflns_av_unetI/netI 0.0379
_diffrn_reflns_Laue_measured_fraction_full 0.974
_diffrn_reflns_Laue_measured_fraction_max 0.998
_diffrn_reflns_limit_h_max 11
_diffrn_reflns_limit_h_min -16
_diffrn_reflns_limit_k_max 10
_diffrn_reflns_limit_k_min -9
_diffrn_reflns_limit_l_max 18
_diffrn_reflns_limit_l_min -18
_diffrn_reflns_number 8318
_diffrn_reflns_point_group_measured_fraction_full 0.963
_diffrn_reflns_point_group_measured_fraction_max 0.987
_diffrn_reflns_theta_full 25.242
_diffrn_reflns_theta_max 25.024
_diffrn_reflns_theta_min 1.505
_exptl_absorpt_coefficient_mu 0.093
_exptl_absorpt_correction_T_max 0.989
_exptl_absorpt_correction_T_min 0.927
_exptl_absorpt_correction_type multi-scan
_exptl_absorpt_process_details
;
SADABS Sheldrick 1996
;
_exptl_crystal_colour colorless
_exptl_crystal_density_diffrn 1.370
_exptl_crystal_description block
_exptl_crystal_F_000 784
_exptl_crystal_size_max 0.230
_exptl_crystal_size_mid 0.180
_exptl_crystal_size_min 0.120
_refine_diff_density_max 0.304
_refine_diff_density_min -0.353
_refine_diff_density_rms 0.039
_refine_ls_abs_structure_details
;
 Flack x determined using 1401 quotients [(I+)-(I-)]/[(I+)+(I-)]
 (Parsons, Flack and Wagner, Acta Cryst. B69 (2013) 249-259).
;
_refine_ls_abs_structure_Flack 0.0(6)
_refine_ls_extinction_method none
_refine_ls_goodness_of_fit_ref 1.066
_refine_ls_hydrogen_treatment constr
_refine_ls_matrix_type full
_refine_ls_number_parameters 291
_refine_ls_number_reflns 3283
_refine_ls_number_restraints 505
_refine_ls_restrained_S_all 1.127
_refine_ls_R_factor_all 0.0394
_refine_ls_R_factor_gt 0.0371
_refine_ls_shift/su_max 0.000
_refine_ls_shift/su_mean 0.000
_refine_ls_structure_factor_coef Fsqd
_refine_ls_weighting_details 'w=1/[\s^2^(Fo^2^)+(0.0398P)^2^+0.8144P] where P=(Fo^2^+2Fc^2^)/3'
_refine_ls_weighting_scheme calc
_refine_ls_wR_factor_gt 0.0960
_refine_ls_wR_factor_ref 0.0975
_reflns_Friedel_coverage 0.899
_reflns_Friedel_fraction_full 0.951
_reflns_Friedel_fraction_max 0.975
_reflns_number_gt 3122
_reflns_number_total 3283
_reflns_threshold_expression 'I > 2\s(I)'
_cod_data_source_file ja6b05513_si_002.cif
_cod_data_source_block Compound_9
_cod_database_code 4130642
_shelx_space_group_comment
;
The symmetry employed for this shelxl refinement is uniquely defined
by the following loop, which should always be used as a source of
symmetry information in preference to the above space-group names.
They are only intended as comments.
;
_shelx_estimated_absorpt_t_min 0.979
_shelx_estimated_absorpt_t_max 0.989
_shelxl_version_number 2014/6

loop_
_space_group_symop_operation_xyz
'x, y, z'
'-x, -y, z+1/2'
'x, -y, z+1/2'
'-x, y, z'

loop_
_atom_site_label
_atom_site_type_symbol
_atom_site_fract_x
_atom_site_fract_y
_atom_site_fract_z
_atom_site_U_iso_or_equiv
_atom_site_adp_type
_atom_site_occupancy
_atom_site_site_symmetry_order
_atom_site_calc_flag
_atom_site_refinement_flags_posn
_atom_site_refinement_flags_adp
_atom_site_refinement_flags_occupancy
O5 O 0.0000 0.2684(3) 0.35340(19) 0.0241(7) Uani 1 2 d S TU P
O3 O 0.5000 0.6241(3) 0.5301(2) 0.0251(7) Uani 1 2 d S TU P
O2 O 0.65624(15) 1.0388(2) 0.61367(14) 0.0246(5) Uani 1 1 d . U .
O6 O 0.15765(16) 0.6739(3) 0.42466(14) 0.0276(5) Uani 1 1 d . U .
C24 C 0.0000 0.2006(5) 0.4323(3) 0.0194(8) Uani 1 2 d S TU P
C22 C 0.0000 -0.0149(5) 0.5309(3) 0.0256(9) Uani 1 2 d S TU P
H22 H 0.0000 -0.1258 0.5418 0.031 Uiso 1 2 calc R U P
C7 C 0.6647(2) 1.1006(3) 0.5344(2) 0.0196(6) Uani 1 1 d . U .
C30 C 0.0898(2) 0.5424(3) 0.5403(2) 0.0193(6) Uani 1 1 d . U .
C19 C 0.0000 0.4875(5) 0.4908(3) 0.0173(8) Uani 1 2 d S TU P
H19 H 0.0000 0.5249 0.4310 0.021 Uiso 1 2 calc R U P
C29 C 0.1671(2) 0.6305(3) 0.50703(19) 0.0218(7) Uani 1 1 d . U .
C2 C 0.5000 0.9595(5) 0.4983(3) 0.0183(8) Uani 1 2 d S TU P
H2 H 0.5000 0.9174 0.5572 0.022 Uiso 1 2 calc R U P
C20 C 0.0000 0.2526(5) 0.5825(3) 0.0200(9) Uani 1 2 d S TU P
C00D C 0.0000 0.3065(5) 0.4990(3) 0.0181(8) Uani 1 2 d S TU P
C3 C 0.5912(2) 1.1220(3) 0.39607(19) 0.0191(6) Uani 1 1 d . U .
C9 C 0.5000 0.8856(5) 0.3488(3) 0.0214(9) Uani 1 2 d S TU P
C8 C 0.5896(2) 1.0628(3) 0.47832(19) 0.0183(6) Uani 1 1 d . U .
C23 C 0.0000 0.0379(5) 0.4475(3) 0.0251(10) Uani 1 2 d S TU P
H23 H 0.0000 -0.0357 0.4021 0.030 Uiso 1 2 calc R U P
C14 C 0.5000 0.8292(5) 0.4311(3) 0.0202(9) Uani 1 2 d S TU P
C18 C 0.0000 0.3909(5) 0.6469(3) 0.0221(9) Uani 1 2 d S TU P
C6 C 0.7429(2) 1.1962(4) 0.5073(2) 0.0248(7) Uani 1 1 d . U .
H6 H 0.7953 1.2219 0.5448 0.030 Uiso 1 1 calc R U .
C13 C 0.5000 0.6672(5) 0.4470(3) 0.0223(9) Uani 1 2 d S TU P
C4 C 0.6681(2) 1.2179(4) 0.3688(2) 0.0233(7) Uani 1 1 d . U .
H4 H 0.6691 1.2583 0.3128 0.028 Uiso 1 1 calc R U .
C21 C 0.0000 0.0904(5) 0.5986(3) 0.0235(9) Uani 1 2 d S TU P
H21 H 0.0000 0.0519 0.6550 0.028 Uiso 1 2 calc R U P
C1 C 0.5000 1.0680(5) 0.3440(3) 0.0203(9) Uani 1 2 d S TU P
C25 C 0.0916(2) 0.4918(4) 0.6233(2) 0.0220(6) Uani 1 1 d . U .
C27 C 0.2498(3) 0.6128(4) 0.6405(2) 0.0329(8) Uani 1 1 d . U .
H27 H 0.3060 0.6350 0.6745 0.039 Uiso 1 1 calc R U .
C26 C 0.1716(2) 0.5267(4) 0.6754(2) 0.0290(7) Uani 1 1 d . U .
H26 H 0.1729 0.4932 0.7326 0.035 Uiso 1 1 calc R U .
C15 C 0.5000 1.1313(5) 0.2550(3) 0.0262(10) Uani 1 2 d S TU P
H15 H 0.5000 1.0525 0.2121 0.031 Uiso 1 2 calc R U P
C10 C 0.5000 0.7814(6) 0.2806(3) 0.0312(10) Uani 1 2 d S TU P
H10 H 0.5000 0.8197 0.2242 0.037 Uiso 1 2 calc R U P
O1 O 0.5000 1.2581(5) 0.2314(3) 0.0799(17) Uani 1 2 d S TU P
C5 C 0.7434(2) 1.2537(4) 0.4247(2) 0.0254(7) Uani 1 1 d . U .
H5 H 0.7967 1.3188 0.4065 0.030 Uiso 1 1 calc R U .
C28 C 0.2483(3) 0.6668(4) 0.5581(2) 0.0292(8) Uani 1 1 d . U .
H28 H 0.3017 0.7278 0.5365 0.035 Uiso 1 1 calc R U .
C16 C 0.7365(3) 1.0673(5) 0.6705(2) 0.0375(9) Uani 1 1 d . U .
H16A H 0.7974 1.0224 0.6471 0.056 Uiso 1 1 calc R U .
H16B H 0.7223 1.0171 0.7250 0.056 Uiso 1 1 calc R U .
H16C H 0.7448 1.1820 0.6785 0.056 Uiso 1 1 calc R U .
O4 O 0.0000 0.2245(5) 0.7682(3) 0.0736(16) Uani 1 2 d S TU P
C12 C 0.5000 0.5617(6) 0.3797(3) 0.0316(11) Uani 1 2 d S TU P
H12 H 0.5000 0.4504 0.3897 0.038 Uiso 1 2 calc R U P
C17 C 0.5000 0.4579(6) 0.5475(3) 0.0398(13) Uani 1 2 d S TU P
H17A H 0.5000 0.4411 0.6087 0.060 Uiso 1 2 calc R U P
H17B H 0.4409 0.4092 0.5230 0.060 Uiso 0.5 1 calc R U P
H17C H 0.5591 0.4092 0.5230 0.060 Uiso 0.5 1 calc R U P
C32 C 0.0000 0.1631(6) 0.2831(3) 0.0328(11) Uani 1 2 d S TU P
H32A H 0.0000 0.2248 0.2307 0.049 Uiso 1 2 calc R U P
H32B H 0.0591 0.0960 0.2852 0.049 Uiso 0.5 1 calc R U P
H32C H -0.0591 0.0960 0.2852 0.049 Uiso 0.5 1 calc R U P
C11 C 0.5000 0.6202(6) 0.2976(3) 0.0378(12) Uani 1 2 d S TU P
H11 H 0.5000 0.5472 0.2519 0.045 Uiso 1 2 calc R U P
C31 C 0.0000 0.3504(6) 0.7391(3) 0.0283(10) Uani 1 2 d S TU P
H31 H 0.0000 0.4372 0.7774 0.034 Uiso 1 2 calc R U P
C33 C 0.2298(3) 0.7779(5) 0.3899(2) 0.0423(10) Uani 1 1 d . U .
H33A H 0.2362 0.8721 0.4258 0.064 Uiso 1 1 calc R U .
H33B H 0.2093 0.8102 0.3331 0.064 Uiso 1 1 calc R U .
H33C H 0.2936 0.7230 0.3868 0.064 Uiso 1 1 calc R U .

loop_
_atom_site_aniso_label
_atom_site_aniso_U_11
_atom_site_aniso_U_22
_atom_site_aniso_U_33
_atom_site_aniso_U_23
_atom_site_aniso_U_13
_atom_site_aniso_U_12
O5 0.0316(16) 0.0213(15) 0.0194(15) -0.0024(13) 0.000 0.000
O3 0.0313(16) 0.0168(15) 0.0273(16) 0.0021(13) 0.000 0.000
O2 0.0239(11) 0.0273(11) 0.0225(11) -0.0005(9) -0.0031(9) -0.0030(8)
O6 0.0288(12) 0.0253(11) 0.0287(11) 0.0003(10) 0.0029(10) -0.0088(9)
C24 0.0155(17) 0.0198(19) 0.0229(19) -0.0024(16) 0.000 0.000
C22 0.025(2) 0.017(2) 0.034(2) 0.0012(18) 0.000 0.000
C7 0.0205(14) 0.0165(13) 0.0217(14) -0.0032(12) 0.0013(11) 0.0019(11)
C30 0.0191(15) 0.0138(13) 0.0251(15) -0.0034(12) -0.0006(11) 0.0026(11)
C19 0.0154(18) 0.0143(17) 0.0222(19) -0.0023(16) 0.000 0.000
C29 0.0206(14) 0.0167(13) 0.0281(16) -0.0060(12) 0.0027(12) 0.0000(12)
C2 0.0210(19) 0.0156(18) 0.0185(19) -0.0037(16) 0.000 0.000
C20 0.0169(18) 0.0195(19) 0.024(2) -0.0012(16) 0.000 0.000
C00D 0.0135(17) 0.0170(18) 0.0238(19) -0.0007(16) 0.000 0.000
C3 0.0185(14) 0.0149(13) 0.0240(14) -0.0019(11) 0.0010(11) 0.0039(11)
C9 0.0207(19) 0.0194(19) 0.024(2) -0.0018(17) 0.000 0.000
C8 0.0178(14) 0.0129(12) 0.0241(14) -0.0039(11) 0.0016(11) 0.0014(11)
C23 0.025(2) 0.020(2) 0.030(2) -0.0047(17) 0.000 0.000
C14 0.0183(18) 0.0174(18) 0.0249(19) -0.0054(16) 0.000 0.000
C18 0.023(2) 0.0183(19) 0.025(2) 0.0003(16) 0.000 0.000
C6 0.0203(15) 0.0224(14) 0.0316(16) -0.0041(13) -0.0042(12) -0.0034(12)
C13 0.0233(19) 0.0185(18) 0.025(2) -0.0023(16) 0.000 0.000
C4 0.0239(15) 0.0202(14) 0.0259(16) 0.0016(13) 0.0018(12) 0.0008(13)
C21 0.0204(19) 0.0208(19) 0.029(2) 0.0042(18) 0.000 0.000
C1 0.0196(18) 0.0185(19) 0.023(2) -0.0015(16) 0.000 0.000
C25 0.0228(15) 0.0161(13) 0.0270(16) -0.0029(12) -0.0013(12) 0.0028(11)
C27 0.0303(17) 0.0316(18) 0.0369(17) -0.0106(14) -0.0069(14) -0.0027(14)
C26 0.0325(17) 0.0261(16) 0.0282(16) -0.0064(14) -0.0048(15) 0.0020(13)
C15 0.031(2) 0.022(2) 0.026(2) -0.0027(19) 0.000 0.000
C10 0.045(3) 0.026(2) 0.023(2) -0.0029(18) 0.000 0.000
O1 0.179(5) 0.029(2) 0.031(2) 0.0076(18) 0.000 0.000
C5 0.0211(15) 0.0222(15) 0.0330(17) 0.0006(13) 0.0029(14) -0.0035(12)
C28 0.0247(16) 0.0261(16) 0.0367(18) -0.0071(14) 0.0002(13) -0.0052(13)
C16 0.038(2) 0.046(2) 0.0289(19) 0.0027(17) -0.0106(16) -0.0120(17)
O4 0.156(5) 0.030(2) 0.035(2) 0.0014(19) 0.000 0.000
C12 0.042(2) 0.0170(19) 0.036(2) -0.0027(18) 0.000 0.000
C17 0.067(4) 0.018(2) 0.034(3) 0.004(2) 0.000 0.000
C32 0.043(3) 0.029(2) 0.026(2) -0.007(2) 0.000 0.000
C11 0.055(3) 0.026(2) 0.032(2) -0.008(2) 0.000 0.000
C31 0.033(2) 0.026(2) 0.026(2) 0.0018(19) 0.000 0.000
C33 0.045(2) 0.044(2) 0.038(2) 0.0082(17) 0.0040(17) -0.0231(19)

loop_
_atom_type_symbol
_atom_type_description
_atom_type_scat_dispersion_real
_atom_type_scat_dispersion_imag
_atom_type_scat_source
C C 0.0033 0.0016 'International Tables Vol C Tables 4.2.6.8 and 6.1.1.4'
H H 0.0000 0.0000 'International Tables Vol C Tables 4.2.6.8 and 6.1.1.4'
O O 0.0106 0.0060 'International Tables Vol C Tables 4.2.6.8 and 6.1.1.4'

loop_
_geom_angle_atom_site_label_1
_geom_angle_atom_site_label_2
_geom_angle_atom_site_label_3
_geom_angle
_geom_angle_site_symmetry_1
_geom_angle_site_symmetry_3
C24 O5 C32 116.9(3) . .
C13 O3 C17 116.6(3) . .
C7 O2 C16 116.9(2) . .
C29 O6 C33 118.2(3) . .
O5 C24 C00D 115.3(4) . .
O5 C24 C23 124.5(4) . .
C00D C24 C23 120.1(4) . .
C21 C22 C23 121.9(4) . .
C21 C22 H22 119.1 . .
C23 C22 H22 119.1 . .
O2 C7 C8 116.2(3) . .
O2 C7 C6 124.5(3) . .
C8 C7 C6 119.3(3) . .
C25 C30 C29 120.9(3) . .
C25 C30 C19 114.3(3) . .
C29 C30 C19 124.8(3) . .
C30 C19 C30 106.3(3) . 4
C30 C19 C00D 105.0(2) . .
C30 C19 C00D 105.0(2) 4 .
C30 C19 H19 113.2 . .
C30 C19 H19 113.2 4 .
C00D C19 H19 113.2 . .
O6 C29 C30 115.9(3) . .
O6 C29 C28 124.8(3) . .
C30 C29 C28 119.3(3) . .
C8 C2 C8 105.3(3) 4_655 .
C8 C2 C14 105.3(2) 4_655 .
C8 C2 C14 105.3(2) . .
C8 C2 H2 113.4 4_655 .
C8 C2 H2 113.4 . .
C14 C2 H2 113.4 . .
C21 C20 C00D 119.5(4) . .
C21 C20 C18 128.1(4) . .
C00D C20 C18 112.3(4) . .
C24 C00D C20 120.9(4) . .
C24 C00D C19 125.3(4) . .
C20 C00D C19 113.8(4) . .
C4 C3 C8 120.7(3) . .
C4 C3 C1 126.9(3) . .
C8 C3 C1 112.4(3) . .
C14 C9 C10 120.9(4) . .
C14 C9 C1 112.9(4) . .
C10 C9 C1 126.2(4) . .
C7 C8 C3 120.4(3) . .
C7 C8 C2 125.4(3) . .
C3 C8 C2 114.1(3) . .
C24 C23 C22 118.6(4) . .
C24 C23 H23 120.7 . .
C22 C23 H23 120.7 . .
C13 C14 C9 120.5(4) . .
C13 C14 C2 125.4(4) . .
C9 C14 C2 114.1(4) . .
C31 C18 C20 118.2(4) . .
C31 C18 C25 111.1(2) . .
C20 C18 C25 104.7(2) . .
C31 C18 C25 111.1(2) . 4
C20 C18 C25 104.7(2) . 4
C25 C18 C25 106.3(3) . 4
C5 C6 C7 119.5(3) . .
C5 C6 H6 120.3 . .
C7 C6 H6 120.3 . .
O3 C13 C14 115.9(4) . .
O3 C13 C12 124.8(4) . .
C14 C13 C12 119.3(4) . .
C5 C4 C3 118.6(3) . .
C5 C4 H4 120.7 . .
C3 C4 H4 120.7 . .
C20 C21 C22 118.9(4) . .
C20 C21 H21 120.5 . .
C22 C21 H21 120.5 . .
C15 C1 C9 113.5(4) . .
C15 C1 C3 113.2(2) . 4_655
C9 C1 C3 105.4(2) . 4_655
C15 C1 C3 113.2(2) . .
C9 C1 C3 105.4(2) . .
C3 C1 C3 105.2(3) 4_655 .
C30 C25 C26 120.8(3) . .
C30 C25 C18 112.6(3) . .
C26 C25 C18 126.5(3) . .
C28 C27 C26 122.2(3) . .
C28 C27 H27 118.9 . .
C26 C27 H27 118.9 . .
C25 C26 C27 117.6(3) . .
C25 C26 H26 121.2 . .
C27 C26 H26 121.2 . .
O1 C15 C1 130.0(5) . .
O1 C15 H15 115.0 . .
C1 C15 H15 115.0 . .
C11 C10 C9 117.8(5) . .
C11 C10 H10 121.1 . .
C9 C10 H10 121.1 . .
C4 C5 C6 121.4(3) . .
C4 C5 H5 119.3 . .
C6 C5 H5 119.3 . .
C27 C28 C29 119.1(3) . .
C27 C28 H28 120.4 . .
C29 C28 H28 120.4 . .
O2 C16 H16A 109.5 . .
O2 C16 H16B 109.5 . .
H16A C16 H16B 109.5 . .
O2 C16 H16C 109.5 . .
H16A C16 H16C 109.5 . .
H16B C16 H16C 109.5 . .
C13 C12 C11 119.5(4) . .
C13 C12 H12 120.3 . .
C11 C12 H12 120.3 . .
O3 C17 H17A 109.5 . .
O3 C17 H17B 109.5 . .
H17A C17 H17B 109.5 . .
O3 C17 H17C 109.5 . .
H17A C17 H17C 109.5 . .
H17B C17 H17C 109.5 . .
O5 C32 H32A 109.5 . .
O5 C32 H32B 109.5 . .
H32A C32 H32B 109.5 . .
O5 C32 H32C 109.5 . .
H32A C32 H32C 109.5 . .
H32B C32 H32C 109.5 . .
C10 C11 C12 121.9(5) . .
C10 C11 H11 119.0 . .
C12 C11 H11 119.0 . .
O4 C31 C18 126.6(5) . .
O4 C31 H31 116.7 . .
C18 C31 H31 116.7 . .
O6 C33 H33A 109.5 . .
O6 C33 H33B 109.5 . .
H33A C33 H33B 109.5 . .
O6 C33 H33C 109.5 . .
H33A C33 H33C 109.5 . .
H33B C33 H33C 109.5 . .

loop_
_geom_bond_atom_site_label_1
_geom_bond_atom_site_label_2
_geom_bond_distance
_geom_bond_site_symmetry_2
O5 C24 1.375(5) .
O5 C32 1.424(6) .
O3 C13 1.367(6) .
O3 C17 1.427(6) .
O2 C7 1.366(4) .
O2 C16 1.432(4) .
O6 C29 1.362(4) .
O6 C33 1.422(4) .
C24 C00D 1.384(6) .
C24 C23 1.390(6) .
C22 C21 1.393(7) .
C22 C23 1.394(7) .
C22 H22 0.9500 .
C7 C8 1.387(4) .
C7 C6 1.397(4) .
C30 C25 1.384(4) .
C30 C29 1.387(4) .
C30 C19 1.518(4) .
C19 C30 1.518(4) 4
C19 C00D 1.529(6) .
C19 H19 1.0000 .
C29 C28 1.398(4) .
C2 C8 1.525(4) 4_655
C2 C8 1.525(4) .
C2 C14 1.529(6) .
C2 H2 1.0000 .
C20 C21 1.389(6) .
C20 C00D 1.399(6) .
C20 C18 1.548(6) .
C3 C4 1.386(4) .
C3 C8 1.396(4) .
C3 C1 1.553(4) .
C9 C14 1.389(6) .
C9 C10 1.393(6) .
C9 C1 1.538(6) .
C23 H23 0.9500 .
C14 C13 1.387(6) .
C18 C31 1.501(7) .
C18 C25 1.548(4) .
C18 C25 1.548(4) 4
C6 C5 1.396(5) .
C6 H6 0.9500 .
C13 C12 1.388(6) .
C4 C5 1.385(5) .
C4 H4 0.9500 .
C21 H21 0.9500 .
C1 C15 1.509(6) .
C1 C3 1.553(4) 4_655
C25 C26 1.392(5) .
C27 C28 1.383(5) .
C27 C26 1.397(5) .
C27 H27 0.9500 .
C26 H26 0.9500 .
C15 O1 1.132(6) .
C15 H15 0.9500 .
C10 C11 1.384(7) .
C10 H10 0.9500 .
C5 H5 0.9500 .
C28 H28 0.9500 .
C16 H16A 0.9800 .
C16 H16B 0.9800 .
C16 H16C 0.9800 .
O4 C31 1.156(6) .
C12 C11 1.393(7) .
C12 H12 0.9500 .
C17 H17A 0.9800 .
C17 H17B 0.9800 .
C17 H17C 0.9800 .
C32 H32A 0.9800 .
C32 H32B 0.9800 .
C32 H32C 0.9800 .
C11 H11 0.9500 .
C31 H31 0.9500 .
C33 H33A 0.9800 .
C33 H33B 0.9800 .
C33 H33C 0.9800 .
